data_7021075
loop_
_publ_author_name
'Chen, Hong-Xia'
'Zhou, Feng'
'Ma, Yong'
'Xu, Xiao-Ping'
'Ge, Jian-Feng'
'Zhang, Yong'
'Xu, Qing-Feng'
'Lu, Jian-Mei'

_publ_section_title
;
 Preparation of coordination polymers with 8-hydroxyquinoline azo
 benzensulfonic acid as a planar multidentate ligand and the study of
 their photochemical and photo-stability properties.
;
_journal_issue 14
_journal_name_full 'Dalton transactions (Cambridge, England : 2003)'
_journal_page_first 4831
_journal_page_last 4839
_journal_paper_doi 10.1039/c2dt32381h
_journal_volume 42
_journal_year 2013
_chemical_formula_moiety 'C20 H23 Mn N3 O6 S2'
_chemical_formula_sum 'C20 H23 Mn N3 O6 S2'
_chemical_formula_weight 520.47
_chemical_name_systematic
;
?
;
_space_group_IT_number 14
_symmetry_cell_setting monoclinic
_symmetry_Int_Tables_number 14
_symmetry_space_group_name_Hall '-P 2ybc'
_symmetry_space_group_name_H-M 'P 1 21/c 1'
_atom_sites_solution_hydrogens geom
_atom_sites_solution_primary direct
_atom_sites_solution_secondary difmap
_audit_creation_method SHELXL-97
_cell_angle_alpha 90.00
_cell_angle_beta 99.012(4)
_cell_angle_gamma 90.00
_cell_formula_units_Z 4
_cell_length_a 11.2413(17)
_cell_length_b 18.498(3)
_cell_length_c 11.1404(16)
_cell_measurement_reflns_used 7092
_cell_measurement_temperature 293(2)
_cell_measurement_theta_max 25.3
_cell_measurement_theta_min 3.0
_cell_volume 2288.0(6)
_computing_cell_refinement CrystalClear
_computing_data_collection CrystalClear
_computing_data_reduction CrystalStructure
_computing_structure_refinement 'SHELXL-97 (Sheldrick, 1997)'
_computing_structure_solution 'SHELXS-97 (Sheldrick, 1990)'
_diffrn_ambient_temperature 293(2)
_diffrn_detector_area_resol_mean 7.31
_diffrn_measured_fraction_theta_full 0.998
_diffrn_measured_fraction_theta_max 0.998
_diffrn_measurement_device_type 'Rigaku Mercury'
_diffrn_measurement_method \w
_diffrn_radiation_monochromator graphite
_diffrn_radiation_source 'fine-focus sealed tube'
_diffrn_radiation_type MoK\a
_diffrn_radiation_wavelength 0.71070
_diffrn_reflns_av_R_equivalents 0.0636
_diffrn_reflns_av_sigmaI/netI 0.0518
_diffrn_reflns_limit_h_max 13
_diffrn_reflns_limit_h_min -12
_diffrn_reflns_limit_k_max 22
_diffrn_reflns_limit_k_min -21
_diffrn_reflns_limit_l_max 13
_diffrn_reflns_limit_l_min -13
_diffrn_reflns_number 21898
_diffrn_reflns_theta_full 25.35
_diffrn_reflns_theta_max 25.35
_diffrn_reflns_theta_min 3.01
_exptl_absorpt_coefficient_mu 0.801
_exptl_absorpt_correction_T_max 0.881
_exptl_absorpt_correction_T_min 0.750
_exptl_absorpt_correction_type multi-scan
_exptl_absorpt_process_details 'Jacobson, R. (1998) Private communication'
_exptl_crystal_colour red
_exptl_crystal_density_diffrn 1.511
_exptl_crystal_density_method 'not measured'
_exptl_crystal_description block
_exptl_crystal_F_000 1076
_exptl_crystal_size_max 0.30
_exptl_crystal_size_mid 0.30
_exptl_crystal_size_min 0.20
_refine_diff_density_max 1.641
_refine_diff_density_min -0.370
_refine_diff_density_rms 0.079
_refine_ls_extinction_method none
_refine_ls_goodness_of_fit_ref 1.120
_refine_ls_hydrogen_treatment mixed
_refine_ls_matrix_type full
_refine_ls_number_parameters 297
_refine_ls_number_reflns 4184
_refine_ls_number_restraints 2
_refine_ls_restrained_S_all 1.120
_refine_ls_R_factor_all 0.0848
_refine_ls_R_factor_gt 0.0664
_refine_ls_shift/su_max 0.000
_refine_ls_shift/su_mean 0.000
_refine_ls_structure_factor_coef Fsqd
_refine_ls_weighting_details 'calc w=1/[\s^2^(Fo^2^)+(0.0655P)^2^+3.7833P] where P=(Fo^2^+2Fc^2^)/3'
_refine_ls_weighting_scheme calc
_refine_ls_wR_factor_gt 0.1499
_refine_ls_wR_factor_ref 0.1591
_reflns_number_gt 3394
_reflns_number_total 4184
_reflns_threshold_expression >2sigma(I)
_cod_data_source_file c2dt32381h.txt
_cod_data_source_block shelxl4
_cod_original_cell_volume 2287.9(6)
_cod_original_sg_symbol_H-M 'P 21/c'
_cod_database_code 7021075

loop_
_symmetry_equiv_pos_as_xyz
'x, y, z'
'-x, y+1/2, -z+1/2'
'-x, -y, -z'
'x, -y-1/2, z-1/2'

loop_
_atom_site_label
_atom_site_type_symbol
_atom_site_fract_x
_atom_site_fract_y
_atom_site_fract_z
_atom_site_U_iso_or_equiv
_atom_site_adp_type
_atom_site_occupancy
_atom_site_symmetry_multiplicity
_atom_site_calc_flag
_atom_site_refinement_flags
Mn1 Mn 0.42993(6) 0.43862(3) 0.58301(6) 0.0310(2) Uani 1 1 d .
S1 S 1.34074(10) 0.68989(6) 1.44284(10) 0.0344(3) Uani 1 1 d .
S2 S 0.46022(11) 0.33734(6) 0.83478(11) 0.0395(3) Uani 1 1 d .
O1 O 0.5783(3) 0.51285(17) 0.5981(2) 0.0370(7) Uani 1 1 d .
O2 O 1.4462(3) 0.65289(19) 1.4143(3) 0.0510(9) Uani 1 1 d .
O3 O 1.3526(4) 0.76653(18) 1.4376(3) 0.0597(10) Uani 1 1 d .
O4 O 1.3092(3) 0.6639(2) 1.5571(3) 0.0535(9) Uani 1 1 d .
O5 O 0.3841(3) 0.38345(18) 0.7394(3) 0.0504(9) Uani 1 1 d .
O6 O 0.3123(3) 0.52236(18) 0.6415(3) 0.0512(9) Uani 1 1 d D
H6 H 0.333(5) 0.5560(12) 0.601(3) 0.061 Uiso 1 1 d D
N1 N 0.7244(3) 0.61627(19) 0.5386(3) 0.0340(8) Uani 1 1 d .
N2 N 0.9417(3) 0.6182(2) 0.9512(3) 0.0412(9) Uani 1 1 d .
N3 N 0.9454(4) 0.5931(2) 1.0570(4) 0.0493(11) Uani 1 1 d .
C1 C 0.7425(4) 0.5912(2) 0.6548(4) 0.0309(9) Uani 1 1 d .
C2 C 0.6642(4) 0.5342(2) 0.6830(4) 0.0306(9) Uani 1 1 d .
C3 C 0.6860(4) 0.5049(3) 0.7985(4) 0.0373(10) Uani 1 1 d .
H3 H 0.6389 0.4666 0.8180 0.045 Uiso 1 1 calc R
C4 C 0.7772(4) 0.5317(3) 0.8860(4) 0.0372(10) Uani 1 1 d .
H4 H 0.7901 0.5102 0.9625 0.045 Uiso 1 1 calc R
C5 C 0.8488(4) 0.5887(2) 0.8636(4) 0.0358(10) Uani 1 1 d .
C6 C 0.8351(4) 0.6188(2) 0.7451(4) 0.0343(10) Uani 1 1 d .
C7 C 0.9067(4) 0.6753(3) 0.7089(5) 0.0436(12) Uani 1 1 d .
H7 H 0.9667 0.6964 0.7650 0.052 Uiso 1 1 calc R
C8 C 0.8872(5) 0.6985(3) 0.5915(5) 0.0507(13) Uani 1 1 d .
H8 H 0.9347 0.7350 0.5666 0.061 Uiso 1 1 calc R
C9 C 0.7959(4) 0.6673(3) 0.5089(5) 0.0442(12) Uani 1 1 d .
H9 H 0.7849 0.6833 0.4288 0.053 Uiso 1 1 calc R
C10 C 1.0411(4) 0.6208(3) 1.1436(4) 0.0430(12) Uani 1 1 d .
C11 C 1.0409(5) 0.5984(3) 1.2628(5) 0.0628(16) Uani 1 1 d .
H11 H 0.9799 0.5682 1.2808 0.075 Uiso 1 1 calc R
C12 C 1.1306(5) 0.6205(3) 1.3543(4) 0.0576(15) Uani 1 1 d .
H12 H 1.1296 0.6055 1.4339 0.069 Uiso 1 1 calc R
C13 C 1.2204(4) 0.6642(2) 1.3284(4) 0.0344(10) Uani 1 1 d .
C14 C 1.2207(4) 0.6881(3) 1.2104(4) 0.0392(11) Uani 1 1 d .
H14 H 1.2813 0.7190 1.1936 0.047 Uiso 1 1 calc R
C15 C 1.1312(4) 0.6661(2) 1.1173(4) 0.0386(11) Uani 1 1 d .
H15 H 1.1318 0.6818 1.0380 0.046 Uiso 1 1 calc R
C16 C 0.4306(5) 0.2462(3) 0.7872(5) 0.0535(14) Uani 1 1 d .
H16A H 0.3457 0.2401 0.7605 0.080 Uiso 1 1 calc R
H16B H 0.4564 0.2142 0.8540 0.080 Uiso 1 1 calc R
H16C H 0.4736 0.2353 0.7215 0.080 Uiso 1 1 calc R
C17 C 0.3789(6) 0.3389(4) 0.9581(5) 0.0672(17) Uani 1 1 d .
H17A H 0.3876 0.3854 0.9966 0.101 Uiso 1 1 calc R
H17B H 0.4097 0.3022 1.0157 0.101 Uiso 1 1 calc R
H17C H 0.2953 0.3298 0.9290 0.101 Uiso 1 1 calc R
C18 C 0.2706(4) 0.5301(3) 0.7575(5) 0.0459(12) Uani 1 1 d D
H18 H 0.2481 0.4825 0.7854 0.055 Uiso 1 1 calc R
C19 C 0.3715(7) 0.5612(4) 0.8492(7) 0.086(2) Uani 1 1 d .
H19A H 0.4362 0.5268 0.8642 0.130 Uiso 1 1 calc R
H19B H 0.3420 0.5713 0.9237 0.130 Uiso 1 1 calc R
H19C H 0.4003 0.6050 0.8177 0.130 Uiso 1 1 calc R
C20 C 0.1606(7) 0.5800(4) 0.7434(8) 0.097(3) Uani 1 1 d .
H20A H 0.1845 0.6282 0.7258 0.145 Uiso 1 1 calc R
H20B H 0.1270 0.5802 0.8175 0.145 Uiso 1 1 calc R
H20C H 0.1013 0.5630 0.6780 0.145 Uiso 1 1 calc R

loop_
_atom_site_aniso_label
_atom_site_aniso_U_11
_atom_site_aniso_U_22
_atom_site_aniso_U_33
_atom_site_aniso_U_23
_atom_site_aniso_U_13
_atom_site_aniso_U_12
Mn1 0.0313(4) 0.0322(4) 0.0274(4) 0.0008(3) -0.0024(3) -0.0036(3)
S1 0.0344(6) 0.0329(6) 0.0326(6) -0.0038(5) -0.0055(5) -0.0011(5)
S2 0.0415(7) 0.0404(7) 0.0357(6) 0.0048(5) 0.0035(5) 0.0011(5)
O1 0.0360(17) 0.0451(19) 0.0256(15) 0.0011(13) -0.0083(13) -0.0133(14)
O2 0.0373(19) 0.057(2) 0.055(2) -0.0069(17) -0.0026(16) 0.0118(16)
O3 0.071(3) 0.034(2) 0.065(2) -0.0027(17) -0.020(2) -0.0080(17)
O4 0.056(2) 0.069(2) 0.0332(18) -0.0018(17) 0.0005(16) -0.0118(18)
O5 0.059(2) 0.051(2) 0.0419(19) 0.0175(16) 0.0109(17) 0.0148(17)
O6 0.066(2) 0.043(2) 0.049(2) 0.0096(16) 0.0216(18) 0.0118(18)
N1 0.032(2) 0.036(2) 0.0311(19) 0.0030(16) -0.0031(16) -0.0026(16)
N2 0.036(2) 0.048(2) 0.035(2) -0.0060(18) -0.0079(17) -0.0001(18)
N3 0.043(2) 0.064(3) 0.036(2) -0.004(2) -0.0113(19) -0.011(2)
C1 0.028(2) 0.033(2) 0.030(2) -0.0006(18) -0.0029(18) 0.0032(18)
C2 0.026(2) 0.034(2) 0.029(2) -0.0030(18) -0.0023(18) -0.0019(18)
C3 0.037(3) 0.043(3) 0.029(2) 0.0022(19) -0.0015(19) -0.008(2)
C4 0.038(3) 0.044(3) 0.026(2) 0.0005(19) -0.0060(19) -0.005(2)
C5 0.028(2) 0.041(3) 0.034(2) -0.007(2) -0.0084(19) 0.0017(19)
C6 0.026(2) 0.035(2) 0.039(2) -0.0061(19) -0.0052(19) -0.0005(18)
C7 0.032(3) 0.042(3) 0.052(3) -0.003(2) -0.008(2) -0.008(2)
C8 0.047(3) 0.048(3) 0.053(3) 0.008(2) -0.006(2) -0.018(2)
C9 0.046(3) 0.043(3) 0.042(3) 0.009(2) 0.002(2) -0.012(2)
C10 0.038(3) 0.053(3) 0.034(3) -0.002(2) -0.008(2) -0.008(2)
C11 0.060(4) 0.082(4) 0.042(3) 0.006(3) -0.005(3) -0.031(3)
C12 0.059(3) 0.080(4) 0.031(3) 0.003(3) -0.003(2) -0.027(3)
C13 0.032(2) 0.034(2) 0.034(2) -0.0010(19) -0.0025(19) 0.0010(19)
C14 0.035(3) 0.041(3) 0.039(3) 0.002(2) -0.003(2) -0.005(2)
C15 0.038(3) 0.044(3) 0.032(2) 0.002(2) -0.002(2) 0.000(2)
C16 0.062(4) 0.041(3) 0.054(3) 0.006(2) -0.001(3) 0.001(3)
C17 0.081(4) 0.085(5) 0.037(3) 0.012(3) 0.014(3) 0.020(4)
C18 0.047(3) 0.041(3) 0.054(3) 0.008(2) 0.024(3) 0.009(2)
C19 0.088(5) 0.076(5) 0.097(6) -0.031(4) 0.022(4) -0.007(4)
C20 0.081(5) 0.088(5) 0.135(7) 0.015(5) 0.058(5) 0.038(4)

loop_
_atom_type_symbol
_atom_type_description
_atom_type_scat_dispersion_real
_atom_type_scat_dispersion_imag
_atom_type_scat_source
C C 0.0033 0.0016 'International Tables Vol C Tables 4.2.6.8 and 6.1.1.4'
H H 0.0000 0.0000 'International Tables Vol C Tables 4.2.6.8 and 6.1.1.4'
N N 0.0061 0.0033 'International Tables Vol C Tables 4.2.6.8 and 6.1.1.4'
O O 0.0106 0.0060 'International Tables Vol C Tables 4.2.6.8 and 6.1.1.4'
Mn Mn 0.3368 0.7283 'International Tables Vol C Tables 4.2.6.8 and 6.1.1.4'
S S 0.1246 0.1234 'International Tables Vol C Tables 4.2.6.8 and 6.1.1.4'

loop_
_geom_angle_atom_site_label_1
_geom_angle_atom_site_label_2
_geom_angle_atom_site_label_3
_geom_angle
_geom_angle_site_symmetry_1
_geom_angle_site_symmetry_3
O1 Mn1 O5 121.47(13) . .
O1 Mn1 O2 90.51(13) . 3_767
O5 Mn1 O2 81.63(13) . 3_767
O1 Mn1 O1 74.38(11) . 3_666
O5 Mn1 O1 163.15(13) . 3_666
O2 Mn1 O1 105.30(13) 3_767 3_666
O1 Mn1 O6 91.27(13) . .
O5 Mn1 O6 82.10(13) . .
O2 Mn1 O6 161.92(13) 3_767 .
O1 Mn1 O6 92.49(12) 3_666 .
O1 Mn1 N1 147.75(12) . 3_666
O5 Mn1 N1 90.78(14) . 3_666
O2 Mn1 N1 95.02(13) 3_767 3_666
O1 Mn1 N1 73.51(12) 3_666 3_666
O6 Mn1 N1 93.04(14) . 3_666
O3 S1 O2 112.1(2) . .
O3 S1 O4 113.6(2) . .
O2 S1 O4 110.9(2) . .
O3 S1 C13 107.6(2) . .
O2 S1 C13 105.9(2) . .
O4 S1 C13 106.1(2) . .
O5 S2 C17 103.4(2) . .
O5 S2 C16 105.3(2) . .
C17 S2 C16 98.7(3) . .
C2 O1 Mn1 136.8(3) . .
C2 O1 Mn1 117.5(3) . 3_666
Mn1 O1 Mn1 105.62(11) . 3_666
S1 O2 Mn1 154.7(2) . 3_767
S2 O5 Mn1 130.8(2) . .
H6 O6 C18 125.0(16) . .
H6 O6 Mn1 98(3) . .
C18 O6 Mn1 128.8(3) . .
H6 O6 H6 0(4) . .
C18 O6 H6 125.0(16) . .
Mn1 O6 H6 98(3) . .
C9 N1 C1 118.6(4) . .
C9 N1 Mn1 127.7(3) . 3_666
C1 N1 Mn1 113.7(3) . 3_666
N3 N2 C5 114.4(4) . .
N2 N3 C10 114.3(4) . .
N1 C1 C6 122.2(4) . .
N1 C1 C2 116.9(4) . .
C6 C1 C2 120.9(4) . .
O1 C2 C3 124.1(4) . .
O1 C2 C1 118.2(4) . .
C3 C2 C1 117.7(4) . .
C2 C3 C4 121.1(4) . .
C2 C3 H3 119.4 . .
C4 C3 H3 119.4 . .
C5 C4 C3 122.4(4) . .
C5 C4 H4 118.8 . .
C3 C4 H4 118.8 . .
C4 C5 C6 119.3(4) . .
C4 C5 N2 124.0(4) . .
C6 C5 N2 116.7(4) . .
C7 C6 C5 124.8(4) . .
C7 C6 C1 116.7(4) . .
C5 C6 C1 118.5(4) . .
C8 C7 C6 119.5(4) . .
C8 C7 H7 120.2 . .
C6 C7 H7 120.2 . .
C7 C8 C9 119.8(5) . .
C7 C8 H8 120.1 . .
C9 C8 H8 120.1 . .
N1 C9 C8 123.1(4) . .
N1 C9 H9 118.4 . .
C8 C9 H9 118.4 . .
C15 C10 C11 119.6(4) . .
C15 C10 N3 125.2(4) . .
C11 C10 N3 115.2(4) . .
C12 C11 C10 120.5(5) . .
C12 C11 H11 119.8 . .
C10 C11 H11 119.8 . .
C13 C12 C11 120.0(5) . .
C13 C12 H12 120.0 . .
C11 C12 H12 120.0 . .
C12 C13 C14 120.2(4) . .
C12 C13 S1 121.0(4) . .
C14 C13 S1 118.8(3) . .
C13 C14 C15 120.4(4) . .
C13 C14 H14 119.8 . .
C15 C14 H14 119.8 . .
C10 C15 C14 119.3(4) . .
C10 C15 H15 120.4 . .
C14 C15 H15 120.4 . .
S2 C16 H16A 109.5 . .
S2 C16 H16B 109.5 . .
H16A C16 H16B 109.5 . .
S2 C16 H16C 109.5 . .
H16A C16 H16C 109.5 . .
H16B C16 H16C 109.5 . .
S2 C17 H17A 109.5 . .
S2 C17 H17B 109.5 . .
H17A C17 H17B 109.5 . .
S2 C17 H17C 109.5 . .
H17A C17 H17C 109.5 . .
H17B C17 H17C 109.5 . .
O6 C18 C19 109.0(5) . .
O6 C18 C20 109.7(5) . .
C19 C18 C20 110.3(5) . .
O6 C18 H18 109.3 . .
C19 C18 H18 109.3 . .
C20 C18 H18 109.3 . .
C18 C19 H19A 109.5 . .
C18 C19 H19B 109.5 . .
H19A C19 H19B 109.5 . .
C18 C19 H19C 109.5 . .
H19A C19 H19C 109.5 . .
H19B C19 H19C 109.5 . .
C18 C20 H20A 109.5 . .
C18 C20 H20B 109.5 . .
H20A C20 H20B 109.5 . .
C18 C20 H20C 109.5 . .
H20A C20 H20C 109.5 . .
H20B C20 H20C 109.5 . .

loop_
_geom_bond_atom_site_label_1
_geom_bond_atom_site_label_2
_geom_bond_distance
_geom_bond_site_symmetry_2
Mn1 O1 2.146(3) .
Mn1 O5 2.151(3) .
Mn1 O2 2.189(3) 3_767
Mn1 O1 2.197(3) 3_666
Mn1 O6 2.201(3) .
Mn1 N1 2.267(4) 3_666
S1 O3 1.426(4) .
S1 O2 1.447(3) .
S1 O4 1.455(4) .
S1 C13 1.772(4) .
S2 O5 1.518(3) .
S2 C17 1.765(5) .
S2 C16 1.783(5) .
O1 C2 1.303(5) .
O1 Mn1 2.197(3) 3_666
O2 Mn1 2.189(3) 3_767
O6 H6 0.824(10) .
O6 C18 1.449(6) .
O6 H6 0.824(10) .
N1 C9 1.315(6) .
N1 C1 1.360(5) .
N1 Mn1 2.267(4) 3_666
N2 N3 1.261(5) .
N2 C5 1.422(5) .
N3 C10 1.423(6) .
C1 C6 1.425(6) .
C1 C2 1.438(6) .
C2 C3 1.383(6) .
C3 C4 1.391(6) .
C3 H3 0.9300 .
C4 C5 1.372(6) .
C4 H4 0.9300 .
C5 C6 1.419(6) .
C6 C7 1.416(6) .
C7 C8 1.361(7) .
C7 H7 0.9300 .
C8 C9 1.392(7) .
C8 H8 0.9300 .
C9 H9 0.9300 .
C10 C15 1.381(7) .
C10 C11 1.392(7) .
C11 C12 1.379(7) .
C11 H11 0.9300 .
C12 C13 1.360(7) .
C12 H12 0.9300 .
C13 C14 1.387(6) .
C14 C15 1.388(6) .
C14 H14 0.9300 .
C15 H15 0.9300 .
C16 H16A 0.9600 .
C16 H16B 0.9600 .
C16 H16C 0.9600 .
C17 H17A 0.9600 .
C17 H17B 0.9600 .
C17 H17C 0.9600 .
C18 C19 1.516(9) .
C18 C20 1.532(8) .
C18 H18 0.9800 .
C19 H19A 0.9600 .
C19 H19B 0.9600 .
C19 H19C 0.9600 .
C20 H20A 0.9600 .
C20 H20B 0.9600 .
C20 H20C 0.9600 .

loop_
_geom_torsion_atom_site_label_1
_geom_torsion_atom_site_label_2
_geom_torsion_atom_site_label_3
_geom_torsion_atom_site_label_4
_geom_torsion
_geom_torsion_site_symmetry_1
_geom_torsion_site_symmetry_4
O5 Mn1 O1 C2 5.7(5) . .
O2 Mn1 O1 C2 -74.8(4) 3_767 .
O1 Mn1 O1 C2 179.5(5) 3_666 .
O6 Mn1 O1 C2 87.2(4) . .
N1 Mn1 O1 C2 -175.0(4) 3_666 .
O5 Mn1 O1 Mn1 -173.75(13) . 3_666
O2 Mn1 O1 Mn1 105.76(15) 3_767 3_666
O1 Mn1 O1 Mn1 0.0 3_666 3_666
O6 Mn1 O1 Mn1 -92.23(14) . 3_666
N1 Mn1 O1 Mn1 5.5(3) 3_666 3_666
O3 S1 O2 Mn1 157.5(5) . 3_767
O4 S1 O2 Mn1 29.3(6) . 3_767
C13 S1 O2 Mn1 -85.4(5) . 3_767
C17 S2 O5 Mn1 159.7(3) . .
C16 S2 O5 Mn1 -97.3(3) . .
O1 Mn1 O5 S2 -53.7(3) . .
O2 Mn1 O5 S2 31.7(3) 3_767 .
O1 Mn1 O5 S2 147.5(3) 3_666 .
O6 Mn1 O5 S2 -140.3(3) . .
N1 Mn1 O5 S2 126.7(3) 3_666 .
O1 Mn1 O6 H6 43(4) . .
O5 Mn1 O6 H6 164(4) . .
O2 Mn1 O6 H6 138(4) 3_767 .
O1 Mn1 O6 H6 -32(4) 3_666 .
N1 Mn1 O6 H6 -105(4) 3_666 .
O1 Mn1 O6 C18 -105.5(4) . .
O5 Mn1 O6 C18 16.1(4) . .
O2 Mn1 O6 C18 -10.0(7) 3_767 .
O1 Mn1 O6 C18 -180.0(4) 3_666 .
N1 Mn1 O6 C18 106.4(4) 3_666 .
C5 N2 N3 C10 177.8(4) . .
C9 N1 C1 C6 0.7(6) . .
Mn1 N1 C1 C6 -180.0(3) 3_666 .
C9 N1 C1 C2 -178.6(4) . .
Mn1 N1 C1 C2 0.7(5) 3_666 .
Mn1 O1 C2 C3 5.4(7) . .
Mn1 O1 C2 C3 -175.1(3) 3_666 .
Mn1 O1 C2 C1 -175.4(3) . .
Mn1 O1 C2 C1 4.0(5) 3_666 .
N1 C1 C2 O1 -3.2(6) . .
C6 C1 C2 O1 177.5(4) . .
N1 C1 C2 C3 176.1(4) . .
C6 C1 C2 C3 -3.2(6) . .
O1 C2 C3 C4 -178.1(4) . .
C1 C2 C3 C4 2.7(7) . .
C2 C3 C4 C5 0.9(7) . .
C3 C4 C5 C6 -4.0(7) . .
C3 C4 C5 N2 179.1(4) . .
N3 N2 C5 C4 -7.5(7) . .
N3 N2 C5 C6 175.5(4) . .
C4 C5 C6 C7 -177.0(4) . .
N2 C5 C6 C7 0.1(7) . .
C4 C5 C6 C1 3.3(6) . .
N2 C5 C6 C1 -179.5(4) . .
N1 C1 C6 C7 1.3(6) . .
C2 C1 C6 C7 -179.4(4) . .
N1 C1 C6 C5 -179.0(4) . .
C2 C1 C6 C5 0.3(6) . .
C5 C6 C7 C8 178.2(5) . .
C1 C6 C7 C8 -2.2(7) . .
C6 C7 C8 C9 1.1(8) . .
C1 N1 C9 C8 -2.0(7) . .
Mn1 N1 C9 C8 178.8(4) 3_666 .
C7 C8 C9 N1 1.1(8) . .
N2 N3 C10 C15 -5.6(7) . .
N2 N3 C10 C11 175.0(5) . .
C15 C10 C11 C12 -0.7(9) . .
N3 C10 C11 C12 178.7(6) . .
C10 C11 C12 C13 -0.3(10) . .
C11 C12 C13 C14 1.4(9) . .
C11 C12 C13 S1 -176.8(5) . .
O3 S1 C13 C12 -129.7(5) . .
O2 S1 C13 C12 110.2(5) . .
O4 S1 C13 C12 -7.7(5) . .
O3 S1 C13 C14 52.0(4) . .
O2 S1 C13 C14 -68.1(4) . .
O4 S1 C13 C14 174.0(4) . .
C12 C13 C14 C15 -1.6(7) . .
S1 C13 C14 C15 176.8(4) . .
C11 C10 C15 C14 0.5(8) . .
N3 C10 C15 C14 -178.8(5) . .
C13 C14 C15 C10 0.6(7) . .
H6 O6 C18 C19 -63(5) . .
Mn1 O6 C18 C19 77.5(5) . .
H6 O6 C18 C20 58(5) . .
Mn1 O6 C18 C20 -161.6(4) . .
